data_4125576
loop_
_publ_author_name
'Campos, Michael P.'
'Hendricks, Mark P.'
'Beecher, Alexander N.'
'Walravens, Willem'
'Swain, Robert A.'
'Cleveland, Gregory T.'
'Hens, Zeger'
'Sfeir, Matthew Y.'
'Owen, Jonathan S.'

_publ_section_title
;
 A Library of Selenourea Precursors to PbSe Nanocrystals with Size
 Distributions near the Homogeneous Limit.
;
_journal_issue 6
_journal_name_full 'Journal of the American Chemical Society'
_journal_page_first 2296
_journal_page_last 2305
_journal_paper_doi 10.1021/jacs.6b11021
_journal_volume 139
_journal_year 2017
_chemical_formula_moiety 'C5 H12 N2 Se'
_chemical_formula_sum 'C5 H12 N2 Se'
_chemical_formula_weight 179.13
_space_group_crystal_system monoclinic
_space_group_IT_number 15
_space_group_name_Hall '-C 2yc'
_space_group_name_H-M_alt 'C 1 2/c 1'
_symmetry_space_group_name_Hall '-C 2yc'
_symmetry_space_group_name_H-M 'C 1 2/c 1'
_atom_sites_solution_hydrogens geom
_audit_creation_date 2016-01-09
_audit_creation_method
;
Olex2 1.2
(compiled 2015.09.30 svn.r3233 for OlexSys, GUI svn.r5103)
;
_cell_angle_alpha 90
_cell_angle_beta 94.681(3)
_cell_angle_gamma 90
_cell_formula_units_Z 4
_cell_length_a 5.4557(2)
_cell_length_b 12.6064(3)
_cell_length_c 11.1113(3)
_cell_measurement_reflns_used 4915
_cell_measurement_temperature 200.00(10)
_cell_measurement_theta_max 71.4160
_cell_measurement_theta_min 7.0090
_cell_volume 761.65(4)
_computing_cell_refinement
;
CrysAlisPro, Agilent Technologies,
Version 1.171.37.34 (release 22-05-2014 CrysAlis171 .NET)
(compiled May 22 2014,16:03:01)
;
_computing_data_collection
;
CrysAlisPro, Agilent Technologies,
Version 1.171.37.34 (release 22-05-2014 CrysAlis171 .NET)
(compiled May 22 2014,16:03:01)
;
_computing_data_reduction
;
CrysAlisPro, Agilent Technologies,
Version 1.171.37.34 (release 22-05-2014 CrysAlis171 .NET)
(compiled May 22 2014,16:03:01)
;
_computing_molecular_graphics 'Olex2 (Dolomanov et al., 2009)'
_computing_publication_material 'Olex2 (Dolomanov et al., 2009)'
_computing_structure_refinement 'ShelXL (Sheldrick, 2015)'
_computing_structure_solution 'ShelXS (Sheldrick, 2008)'
_diffrn_ambient_environment N~2~
_diffrn_ambient_temperature 200.00(10)
_diffrn_detector 'CCD plate'
_diffrn_detector_area_resol_mean 8.0549
_diffrn_detector_type EosS2
_diffrn_measured_fraction_theta_full 1.000
_diffrn_measured_fraction_theta_max 0.999
_diffrn_measurement_details
;
#__ type_ start__ end____ width___ exp.time_
  1 omega   19.00  103.00   1.0000    1.0000
omega____ theta____ kappa____ phi______ frames
    -       35.5316   57.0000   90.0000 84

#__ type_ start__ end____ width___ exp.time_
  2 omega   16.00  105.00   1.0000    1.0000
omega____ theta____ kappa____ phi______ frames
    -       35.5316   37.0000   60.0000 89

#__ type_ start__ end____ width___ exp.time_
  3 omega   55.00  108.00   1.0000    1.0000
omega____ theta____ kappa____ phi______ frames
    -       35.5316 -178.0000  -90.0000 53

#__ type_ start__ end____ width___ exp.time_
  4 omega   57.00  108.00   1.0000    1.0000
omega____ theta____ kappa____ phi______ frames
    -       35.5316  178.0000 -120.0000 51

#__ type_ start__ end____ width___ exp.time_
  5 omega    1.00   74.00   1.0000    1.0000
omega____ theta____ kappa____ phi______ frames
    -       35.5316  -99.0000  -60.0000 73

#__ type_ start__ end____ width___ exp.time_
  6 omega   38.00   91.00   1.0000    1.0000
omega____ theta____ kappa____ phi______ frames
    -      108.0000  -30.0000  150.0000 53

#__ type_ start__ end____ width___ exp.time_
  7 omega   39.00  109.00   1.0000    1.0000
omega____ theta____ kappa____ phi______ frames
    -      108.0000  -94.0000   60.0000 70

#__ type_ start__ end____ width___ exp.time_
  8 omega   40.00   99.00   1.0000    1.0000
omega____ theta____ kappa____ phi______ frames
    -      108.0000  -45.0000  120.0000 59

#__ type_ start__ end____ width___ exp.time_
  9 omega   39.00  109.00   1.0000    1.0000
omega____ theta____ kappa____ phi______ frames
    -      108.0000  -94.0000 -120.0000 70

#__ type_ start__ end____ width___ exp.time_
 10 omega   40.00   99.00   1.0000    1.0000
omega____ theta____ kappa____ phi______ frames
    -      108.0000  -45.0000  -60.0000 59

#__ type_ start__ end____ width___ exp.time_
 11 omega   39.00  109.00   1.0000    1.0000
omega____ theta____ kappa____ phi______ frames
    -      108.0000  -94.0000 -180.0000 70

#__ type_ start__ end____ width___ exp.time_
 12 omega   87.00  178.00   1.0000    1.0000
omega____ theta____ kappa____ phi______ frames
    -      108.0000   30.0000   60.0000 91

#__ type_ start__ end____ width___ exp.time_
 13 omega   40.00   99.00   1.0000    1.0000
omega____ theta____ kappa____ phi______ frames
    -      108.0000  -45.0000   30.0000 59

#__ type_ start__ end____ width___ exp.time_
 14 omega   38.00   91.00   1.0000    1.0000
omega____ theta____ kappa____ phi______ frames
    -      108.0000  -30.0000 -120.0000 53

#__ type_ start__ end____ width___ exp.time_
 15 omega   91.00  176.00   1.0000    1.0000
omega____ theta____ kappa____ phi______ frames
    -      108.0000   45.0000  -90.0000 85

#__ type_ start__ end____ width___ exp.time_
 16 omega  -34.00   55.00   1.0000    1.0000
omega____ theta____ kappa____ phi______ frames
    -       35.5316  -37.0000  -30.0000 89

#__ type_ start__ end____ width___ exp.time_
 17 omega   19.00  103.00   1.0000    1.0000
omega____ theta____ kappa____ phi______ frames
    -       35.5316   57.0000  150.0000 84

#__ type_ start__ end____ width___ exp.time_
 18 omega    9.00  103.00   1.0000    1.0000
omega____ theta____ kappa____ phi______ frames
    -       35.5316   77.0000 -150.0000 94

#__ type_ start__ end____ width___ exp.time_
 19 omega   57.00  108.00   1.0000    1.0000
omega____ theta____ kappa____ phi______ frames
    -       35.5316  178.0000  150.0000 51

#__ type_ start__ end____ width___ exp.time_
 20 omega   16.00  105.00   1.0000    1.0000
omega____ theta____ kappa____ phi______ frames
    -       35.5316   37.0000  -30.0000 89

#__ type_ start__ end____ width___ exp.time_
 21 omega   91.00  176.00   1.0000    1.0000
omega____ theta____ kappa____ phi______ frames
    -      108.0000   45.0000  -30.0000 85

#__ type_ start__ end____ width___ exp.time_
 22 omega   81.00  176.00   1.0000    1.0000
omega____ theta____ kappa____ phi______ frames
    -      108.0000   77.0000 -150.0000 95

#__ type_ start__ end____ width___ exp.time_
 23 omega   70.00  178.00   1.0000    1.0000
omega____ theta____ kappa____ phi______ frames
    -      108.0000   15.0000 -150.0000 108

#__ type_ start__ end____ width___ exp.time_
 24 omega   39.00  109.00   1.0000    1.0000
omega____ theta____ kappa____ phi______ frames
    -      108.0000  -94.0000  -60.0000 70

#__ type_ start__ end____ width___ exp.time_
 25 omega   91.00  176.00   1.0000    1.0000
omega____ theta____ kappa____ phi______ frames
    -      108.0000   45.0000  -60.0000 85

#__ type_ start__ end____ width___ exp.time_
 26 omega   91.00  176.00   1.0000    1.0000
omega____ theta____ kappa____ phi______ frames
    -      108.0000   45.0000    0.0000 85

#__ type_ start__ end____ width___ exp.time_
 27 omega   81.00  176.00   1.0000    1.0000
omega____ theta____ kappa____ phi______ frames
    -      108.0000   77.0000   60.0000 95

#__ type_ start__ end____ width___ exp.time_
 28 omega   81.00  176.00   1.0000    1.0000
omega____ theta____ kappa____ phi______ frames
    -      108.0000   77.0000  120.0000 95

#__ type_ start__ end____ width___ exp.time_
 29 omega   81.00  176.00   1.0000    1.0000
omega____ theta____ kappa____ phi______ frames
    -      108.0000   77.0000 -180.0000 95

#__ type_ start__ end____ width___ exp.time_
 30 omega   87.00  178.00   1.0000    1.0000
omega____ theta____ kappa____ phi______ frames
    -      108.0000   30.0000  120.0000 91

#__ type_ start__ end____ width___ exp.time_
 31 omega  -32.00   52.00   1.0000    1.0000
omega____ theta____ kappa____ phi______ frames
    -       35.5316  -57.0000  -90.0000 84

#__ type_ start__ end____ width___ exp.time_
 32 omega    9.00  103.00   1.0000    1.0000
omega____ theta____ kappa____ phi______ frames
    -       35.5316   77.0000   30.0000 94

#__ type_ start__ end____ width___ exp.time_
 33 omega  -34.00   55.00   1.0000    1.0000
omega____ theta____ kappa____ phi______ frames
    -       35.5316  -37.0000  150.0000 89

#__ type_ start__ end____ width___ exp.time_
 34 omega    9.00  103.00   1.0000    1.0000
omega____ theta____ kappa____ phi______ frames
    -       35.5316   77.0000  -60.0000 94

#__ type_ start__ end____ width___ exp.time_
 35 omega  -32.00   52.00   1.0000    1.0000
omega____ theta____ kappa____ phi______ frames
    -       35.5316  -57.0000   90.0000 84

#__ type_ start__ end____ width___ exp.time_
 36 omega   91.00  176.00   1.0000    1.0000
omega____ theta____ kappa____ phi______ frames
    -      108.0000   45.0000   30.0000 85

#__ type_ start__ end____ width___ exp.time_
 37 omega   81.00  176.00   1.0000    1.0000
omega____ theta____ kappa____ phi______ frames
    -      108.0000   77.0000   30.0000 95

#__ type_ start__ end____ width___ exp.time_
 38 omega   81.00  176.00   1.0000    1.0000
omega____ theta____ kappa____ phi______ frames
    -      108.0000   77.0000  150.0000 95

#__ type_ start__ end____ width___ exp.time_
 39 omega   81.00  176.00   1.0000    1.0000
omega____ theta____ kappa____ phi______ frames
    -      108.0000   77.0000  -30.0000 95

#__ type_ start__ end____ width___ exp.time_
 40 omega   81.00  176.00   1.0000    1.0000
omega____ theta____ kappa____ phi______ frames
    -      108.0000   77.0000   90.0000 95

#__ type_ start__ end____ width___ exp.time_
 41 omega   39.00  109.00   1.0000    1.0000
omega____ theta____ kappa____ phi______ frames
    -      108.0000  -94.0000  150.0000 70

#__ type_ start__ end____ width___ exp.time_
 42 omega   38.00  116.00   1.0000    1.0000
omega____ theta____ kappa____ phi______ frames
    -      108.0000 -111.0000    0.0000 78

#__ type_ start__ end____ width___ exp.time_
 43 omega   81.00  176.00   1.0000    1.0000
omega____ theta____ kappa____ phi______ frames
    -      108.0000   77.0000    0.0000 95

#__ type_ start__ end____ width___ exp.time_
 44 omega   87.00  178.00   1.0000    1.0000
omega____ theta____ kappa____ phi______ frames
    -      108.0000   30.0000  -60.0000 91

#__ type_ start__ end____ width___ exp.time_
 45 omega   90.00  175.00   1.0000    1.0000
omega____ theta____ kappa____ phi______ frames
    -      108.0000   61.0000 -120.0000 85

#__ type_ start__ end____ width___ exp.time_
 46 omega   19.00  103.00   1.0000    1.0000
omega____ theta____ kappa____ phi______ frames
    -       35.5316   57.0000  -30.0000 84

#__ type_ start__ end____ width___ exp.time_
 47 omega   55.00  108.00   1.0000    1.0000
omega____ theta____ kappa____ phi______ frames
    -       35.5316 -178.0000 -180.0000 53

#__ type_ start__ end____ width___ exp.time_
 48 omega   19.00  103.00   1.0000    1.0000
omega____ theta____ kappa____ phi______ frames
    -       35.5316   57.0000 -180.0000 84

#__ type_ start__ end____ width___ exp.time_
 49 omega   19.00  103.00   1.0000    1.0000
omega____ theta____ kappa____ phi______ frames
    -       35.5316   57.0000   60.0000 84

#__ type_ start__ end____ width___ exp.time_
 50 omega   16.00  105.00   1.0000    1.0000
omega____ theta____ kappa____ phi______ frames
    -       35.5316   37.0000  -60.0000 89

#__ type_ start__ end____ width___ exp.time_
 51 omega   38.00  116.00   1.0000    1.0000
omega____ theta____ kappa____ phi______ frames
    -      108.0000 -111.0000   60.0000 78

#__ type_ start__ end____ width___ exp.time_
 52 omega   90.00  175.00   1.0000    1.0000
omega____ theta____ kappa____ phi______ frames
    -      108.0000   61.0000  150.0000 85

#__ type_ start__ end____ width___ exp.time_
 53 omega   87.00  178.00   1.0000    1.0000
omega____ theta____ kappa____ phi______ frames
    -      108.0000   30.0000  150.0000 91

#__ type_ start__ end____ width___ exp.time_
 54 omega   81.00  176.00   1.0000    1.0000
omega____ theta____ kappa____ phi______ frames
    -      108.0000   77.0000  -60.0000 95

#__ type_ start__ end____ width___ exp.time_
 55 omega   81.00  176.00   1.0000    1.0000
omega____ theta____ kappa____ phi______ frames
    -      108.0000   77.0000 -120.0000 95

#__ type_ start__ end____ width___ exp.time_
 56 omega   91.00  176.00   1.0000    1.0000
omega____ theta____ kappa____ phi______ frames
    -      108.0000   45.0000 -150.0000 85

#__ type_ start__ end____ width___ exp.time_
 57 omega   87.00  178.00   1.0000    1.0000
omega____ theta____ kappa____ phi______ frames
    -      108.0000   30.0000   90.0000 91

#__ type_ start__ end____ width___ exp.time_
 58 omega   57.00  150.00   1.0000    1.0000
omega____ theta____ kappa____ phi______ frames
    -      108.0000  178.0000 -120.0000 93

#__ type_ start__ end____ width___ exp.time_
 59 omega   90.00  175.00   1.0000    1.0000
omega____ theta____ kappa____ phi______ frames
    -      108.0000   61.0000  -60.0000 85

#__ type_ start__ end____ width___ exp.time_
 60 omega   90.00  175.00   1.0000    1.0000
omega____ theta____ kappa____ phi______ frames
    -      108.0000   61.0000   60.0000 85

#__ type_ start__ end____ width___ exp.time_
 61 omega   16.00  105.00   1.0000    1.0000
omega____ theta____ kappa____ phi______ frames
    -       35.5316   37.0000  120.0000 89
;
_diffrn_measurement_device 'four-circle diffractometer'
_diffrn_measurement_device_type 'SuperNova, Dual, Cu at zero, EosS2'
_diffrn_measurement_method '\w scans'
_diffrn_orient_matrix_UB_11 -0.0423531000
_diffrn_orient_matrix_UB_12 0.1183334000
_diffrn_orient_matrix_UB_13 -0.0292575000
_diffrn_orient_matrix_UB_21 -0.2224092000
_diffrn_orient_matrix_UB_22 0.0007328000
_diffrn_orient_matrix_UB_23 0.0770631000
_diffrn_orient_matrix_UB_31 0.1705650000
_diffrn_orient_matrix_UB_32 0.0304197000
_diffrn_orient_matrix_UB_33 0.1119983000
_diffrn_radiation_monochromator mirror
_diffrn_radiation_probe x-ray
_diffrn_radiation_type CuK\a
_diffrn_radiation_wavelength 1.54184
_diffrn_reflns_av_R_equivalents 0.0540
_diffrn_reflns_av_unetI/netI 0.0192
_diffrn_reflns_Laue_measured_fraction_full 1.000
_diffrn_reflns_Laue_measured_fraction_max 0.999
_diffrn_reflns_limit_h_max 6
_diffrn_reflns_limit_h_min -6
_diffrn_reflns_limit_k_max 15
_diffrn_reflns_limit_k_min -15
_diffrn_reflns_limit_l_max 13
_diffrn_reflns_limit_l_min -13
_diffrn_reflns_number 9238
_diffrn_reflns_point_group_measured_fraction_full 1.000
_diffrn_reflns_point_group_measured_fraction_max 0.999
_diffrn_reflns_theta_full 67.684
_diffrn_reflns_theta_max 71.560
_diffrn_reflns_theta_min 7.025
_diffrn_source 'sealed X-ray tube'
_diffrn_source_type 'SuperNova (Cu) X-ray Source'
_exptl_absorpt_coefficient_mu 5.936
_exptl_absorpt_correction_T_max 0.807
_exptl_absorpt_correction_T_min 0.659
_exptl_absorpt_correction_type gaussian
_exptl_absorpt_process_details
;
CrysAlisPro, Agilent Technologies,
Version 1.171.37.34 (release 22-05-2014 CrysAlis171 .NET)
(compiled May 22 2014,16:03:01)
Numerical absorption correction based on gaussian integration over
            a multifaceted crystal model
Empirical absorption correction using spherical harmonics,
 implemented in SCALE3 ABSPACK scaling algorithm.
;
_exptl_crystal_density_diffrn 1.562
_exptl_crystal_description
;
;
_exptl_crystal_F_000 360
_exptl_crystal_size_max 0.1039
_exptl_crystal_size_mid 0.0736
_exptl_crystal_size_min 0.0475
_refine_diff_density_max 0.735
_refine_diff_density_min -0.341
_refine_diff_density_rms 0.103
_refine_ls_extinction_method none
_refine_ls_goodness_of_fit_ref 1.086
_refine_ls_hydrogen_treatment constr
_refine_ls_matrix_type full
_refine_ls_number_parameters 40
_refine_ls_number_reflns 748
_refine_ls_number_restraints 0
_refine_ls_restrained_S_all 1.086
_refine_ls_R_factor_all 0.0432
_refine_ls_R_factor_gt 0.0423
_refine_ls_shift/su_max 0.000
_refine_ls_shift/su_mean 0.000
_refine_ls_structure_factor_coef Fsqd
_refine_ls_weighting_details 'w=1/[\s^2^(Fo^2^)+(0.0820P)^2^+0.4110P] where P=(Fo^2^+2Fc^2^)/3'
_refine_ls_weighting_scheme calc
_refine_ls_wR_factor_gt 0.1099
_refine_ls_wR_factor_ref 0.1112
_reflns_Friedel_coverage 0.000
_reflns_number_gt 718
_reflns_number_total 748
_reflns_threshold_expression 'I > 2\s(I)'
_cod_data_source_file TMSU.cif
_cod_data_source_block w1corr
_cod_depositor_comments 'Adding full bibliography for 4125565--4125579.cif.'
_cod_database_code 4125576
_chemical_oxdiff_formula 'C20 H48 N8 Se4 '
_chemical_oxdiff_usercomment 'clear block'
_shelx_space_group_comment
;
The symmetry employed for this shelxl refinement is uniquely defined
by the following loop, which should always be used as a source of
symmetry information in preference to the above space-group names.
They are only intended as comments.
;
_reflns_odcompleteness_completeness 100.00
_reflns_odcompleteness_iscentric 1
_reflns_odcompleteness_theta 66.97
_olex2_refinement_description
;
1. Fixed Uiso
 At 1.5 times of:
  All C(H,H,H) groups
2.a Idealised Me refined as rotating group:
 C4(H4A,H4B,H4C), C5(H5A,H5B,H5C)
;
_shelx_shelxl_version_number 2014/7
_olex2_submission_special_instructions 'No special instructions were received'

loop_
_space_group_symop_operation_xyz
'x, y, z'
'-x, y, -z+1/2'
'x+1/2, y+1/2, z'
'-x+1/2, y+1/2, -z+1/2'
'-x, -y, -z'
'x, -y, z-1/2'
'-x+1/2, -y+1/2, -z'
'x+1/2, -y+1/2, z-1/2'

loop_
_atom_site_label
_atom_site_type_symbol
_atom_site_fract_x
_atom_site_fract_y
_atom_site_fract_z
_atom_site_U_iso_or_equiv
_atom_site_adp_type
_atom_site_occupancy
_atom_site_site_symmetry_order
_atom_site_calc_flag
_atom_site_refinement_flags_posn
_atom_site_refinement_flags_adp
_atom_site_refinement_flags_occupancy
Se1 Se 0.0000 0.10731(3) 0.2500 0.0548(3) Uani 1 2 d S T P
C2 C 0.0000 -0.0390(3) 0.2500 0.0344(7) Uani 1 2 d S T P
N3 N -0.1151(4) -0.09511(19) 0.3318(2) 0.0411(6) Uani 1 1 d . . .
C4 C -0.3012(5) -0.0474(3) 0.4022(3) 0.0558(8) Uani 1 1 d . . .
H4A H -0.2240 -0.0234 0.4802 0.084 Uiso 1 1 calc GR . .
H4B H -0.4283 -0.1001 0.4156 0.084 Uiso 1 1 calc GR . .
H4C H -0.3762 0.0133 0.3581 0.084 Uiso 1 1 calc GR . .
C5 C -0.0134(6) -0.1948(2) 0.3814(3) 0.0520(7) Uani 1 1 d . . .
H5A H -0.1276 -0.2529 0.3591 0.078 Uiso 1 1 calc GR . .
H5B H 0.0104 -0.1895 0.4695 0.078 Uiso 1 1 calc GR . .
H5C H 0.1449 -0.2088 0.3487 0.078 Uiso 1 1 calc GR . .

loop_
_atom_site_aniso_label
_atom_site_aniso_U_11
_atom_site_aniso_U_22
_atom_site_aniso_U_33
_atom_site_aniso_U_23
_atom_site_aniso_U_13
_atom_site_aniso_U_12
Se1 0.0877(5) 0.0362(4) 0.0402(4) 0.000 0.0030(3) 0.000
C2 0.0356(15) 0.0412(18) 0.0263(16) 0.000 0.0017(12) 0.000
N3 0.0450(11) 0.0466(13) 0.0330(13) 0.0006(9) 0.0116(10) -0.0025(9)
C4 0.0452(14) 0.085(2) 0.0395(16) -0.0039(14) 0.0154(13) 0.0013(14)
C5 0.0751(18) 0.0426(15) 0.0382(15) 0.0067(11) 0.0039(13) -0.0057(13)

loop_
_atom_type_symbol
_atom_type_description
_atom_type_scat_dispersion_real
_atom_type_scat_dispersion_imag
_atom_type_scat_source
C C 0.0181 0.0091 'International Tables Vol C Tables 4.2.6.8 and 6.1.1.4'
H H 0.0000 0.0000 'International Tables Vol C Tables 4.2.6.8 and 6.1.1.4'
N N 0.0311 0.0180 'International Tables Vol C Tables 4.2.6.8 and 6.1.1.4'
Se Se -0.7943 1.1372 'International Tables Vol C Tables 4.2.6.8 and 6.1.1.4'

loop_
_exptl_crystal_face_index_h
_exptl_crystal_face_index_k
_exptl_crystal_face_index_l
_exptl_crystal_face_perp_dist
_exptl_oxdiff_crystal_face_indexfrac_h
_exptl_oxdiff_crystal_face_indexfrac_k
_exptl_oxdiff_crystal_face_indexfrac_l
_exptl_oxdiff_crystal_face_x
_exptl_oxdiff_crystal_face_y
_exptl_oxdiff_crystal_face_z
3 -1 1 0.0297 3.4695 -0.7380 0.6939 -0.2546 -0.7187 0.6470
-1 3 7 0.0524 -0.6717 3.3324 6.5359 0.2316 0.6555 0.7188
-3 3 3 0.0324 -3.0568 2.5487 3.3589 0.3328 0.9406 -0.0677
-2 -2 -6 0.0247 -1.8775 -2.0560 -5.5106 -0.0026 -0.0086 -1.0000
2 3 5 0.0458 1.9398 2.5803 5.2492 0.0696 -0.0250 0.9973
-1 -8 0 0.0382 -1.3469 -7.5646 0.0401 -0.8393 0.2971 -0.4554
-1 4 -6 0.0242 -0.9507 3.8947 -5.8657 0.6728 -0.2377 -0.7006
1 8 -1 0.0439 1.1057 7.7187 -0.9957 0.8957 -0.3170 0.3119
-3 1 1 0.0153 -3.0026 0.9972 1.0122 0.2156 0.7465 -0.3685
1 -3 6 0.0377 1.0019 -3.0068 5.9988 -0.5738 0.2373 0.7513
3 -3 -4 0.0250 3.0040 -2.9947 -4.0163 -0.3641 -0.9798 -0.0285

loop_
_geom_angle_atom_site_label_1
_geom_angle_atom_site_label_2
_geom_angle_atom_site_label_3
_geom_angle
_geom_angle_site_symmetry_1
_geom_angle_site_symmetry_3
N3 C2 Se1 121.71(17) . .
N3 C2 Se1 121.71(17) 2 .
N3 C2 N3 116.6(3) . 2
C2 N3 C4 121.8(3) . .
C2 N3 C5 121.5(2) . .
C4 N3 C5 114.2(3) . .

loop_
_geom_bond_atom_site_label_1
_geom_bond_atom_site_label_2
_geom_bond_distance
_geom_bond_site_symmetry_2
Se1 C2 1.844(4) .
C2 N3 1.347(3) .
C2 N3 1.347(3) 2
N3 C4 1.461(3) .
N3 C5 1.463(4) .
